data_7051965
loop_
_publ_author_name
'Olivier, Jean-Hubert'
'Camerel, Franck'
'Ziessel, Raymond'
'Retailleau, Pascal'
'Amadou, Julien'
'Pham-Huu, Cuong'

_publ_section_title
;
 Microwave-promoted hydrogenation and alkynylation reactions with
 palladium-loaded multi-walled carbon nanotubes
;
_journal_issue 6
_journal_name_full 'New Journal of Chemistry'
_journal_page_first 920
_journal_paper_doi 10.1039/b802014k
_journal_volume 32
_journal_year 2008
_chemical_formula_moiety 'C27 H24 O2'
_chemical_formula_sum 'C27 H24 O2'
_chemical_formula_weight 380.46
_chemical_name_systematic
;
?
;
_space_group_IT_number 2
_symmetry_cell_setting triclinic
_symmetry_space_group_name_Hall '-P 1'
_symmetry_space_group_name_H-M 'P -1'
_atom_sites_solution_hydrogens difmap
_atom_sites_solution_primary direct
_atom_sites_solution_secondary difmap
_audit_creation_method SHELXL-97
_cell_angle_alpha 82.02(5)
_cell_angle_beta 82.48(5)
_cell_angle_gamma 81.90(4)
_cell_formula_units_Z 2
_cell_length_a 5.644(1)
_cell_length_b 12.047(2)
_cell_length_c 16.159(2)
_cell_measurement_reflns_used 11120
_cell_measurement_temperature 293(2)
_cell_measurement_theta_max 23.257
_cell_measurement_theta_min 0.407
_cell_volume 1070.2(3)
_computing_cell_refinement 'DENZO (Otwinowski & Minor, 1997) COLLECT (Nonius B.V., 1999)'
_computing_data_collection 'DENZO (Otwinowski & Minor, 1997) COLLECT (Nonius B.V., 1999)'
_computing_data_reduction 'SCALEPACK (Otwinowski & Minor, 1997)'
_computing_molecular_graphics 'PLATON (Spek, 2003)'
_computing_publication_material 'SHELXL-97 (Sheldrick, 1997)'
_computing_structure_refinement 'SHELXL-97 (Sheldrick, 1997)'
_computing_structure_solution 'SHELXS-97 (Sheldrick, 1990)'
_diffrn_ambient_temperature 293(2)
_diffrn_measured_fraction_theta_full .992
_diffrn_measured_fraction_theta_max .992
_diffrn_measurement_device_type 'Nonius kappa-CCD diffractometer'
_diffrn_measurement_method 'phi and omega scans'
_diffrn_radiation_monochromator graphite
_diffrn_radiation_source 'fine-focus sealed tube'
_diffrn_radiation_type MoK\a
_diffrn_radiation_wavelength 0.71070
_diffrn_reflns_av_R_equivalents 0.0247
_diffrn_reflns_av_sigmaI/netI 0.0331
_diffrn_reflns_limit_h_max 6
_diffrn_reflns_limit_h_min -6
_diffrn_reflns_limit_k_max 13
_diffrn_reflns_limit_k_min -13
_diffrn_reflns_limit_l_max 17
_diffrn_reflns_limit_l_min -17
_diffrn_reflns_number 22116
_diffrn_reflns_theta_full 23.33
_diffrn_reflns_theta_max 23.33
_diffrn_reflns_theta_min 2.01
_exptl_absorpt_coefficient_mu 0.073
_exptl_absorpt_correction_T_max 0.979
_exptl_absorpt_correction_T_min 0.956
_exptl_absorpt_correction_type gaussian
_exptl_absorpt_process_details 'Gaussian integration (Coppens, 1970)'
_exptl_crystal_colour colourless
_exptl_crystal_density_diffrn 1.181
_exptl_crystal_density_method 'not measured'
_exptl_crystal_description prism
_exptl_crystal_F_000 404
_exptl_crystal_size_max 0.55
_exptl_crystal_size_mid 0.50
_exptl_crystal_size_min 0.18
_refine_diff_density_max .162
_refine_diff_density_min -.121
_refine_diff_density_rms .027
_refine_ls_extinction_coef 0.094(15)
_refine_ls_extinction_expression Fc^*^=kFc[1+0.001xFc^2^\l^3^/sin(2\q)]^-1/4^
_refine_ls_extinction_method SHELXL
_refine_ls_goodness_of_fit_ref 1.038
_refine_ls_hydrogen_treatment constr
_refine_ls_matrix_type full
_refine_ls_number_parameters 266
_refine_ls_number_reflns 3081
_refine_ls_number_restraints 0
_refine_ls_restrained_S_all 1.038
_refine_ls_R_factor_all 0.0718
_refine_ls_R_factor_gt 0.0475
_refine_ls_shift/su_max 0.001
_refine_ls_shift/su_mean 0.000
_refine_ls_structure_factor_coef Fsqd
_refine_ls_weighting_details 'calc w=1/[\s^2^(Fo^2^)+(0.0820P)^2^+0.0851P] where P=(Fo^2^+2Fc^2^)/3'
_refine_ls_weighting_scheme calc
_refine_ls_wR_factor_gt 0.1244
_refine_ls_wR_factor_ref 0.1436
_reflns_number_gt 2158
_reflns_number_total 3081
_reflns_threshold_expression >2sigma(I)
_cod_data_source_file b802014k.txt
_cod_data_source_block jho204_ccdc_661999
_cod_database_code 7051965

loop_
_symmetry_equiv_pos_as_xyz
'x, y, z'
'-x, -y, -z'

loop_
_atom_site_label
_atom_site_type_symbol
_atom_site_fract_x
_atom_site_fract_y
_atom_site_fract_z
_atom_site_U_iso_or_equiv
_atom_site_adp_type
_atom_site_occupancy
_atom_site_symmetry_multiplicity
_atom_site_calc_flag
_atom_site_refinement_flags
_atom_site_disorder_assembly
_atom_site_disorder_group
O1 O 0.3314(3) 0.27326(11) 0.02914(9) 0.0779(5) Uani 1 1 d . . .
O2 O 0.4340(3) 0.37680(14) 0.11883(12) 0.1144(7) Uani 1 1 d . . .
C1 C 1.3142(3) -0.10998(16) 0.23877(12) 0.0635(5) Uani 1 1 d . . .
C2 C 1.1489(3) -0.08999(16) 0.18312(12) 0.0675(5) Uani 1 1 d . . .
H2 H 1.1440 -0.1501 0.1533 0.081 Uiso 1 1 calc R . .
C3 C 0.9774(3) 0.00888(16) 0.16158(12) 0.0632(5) Uani 1 1 d . . .
C4 C 0.9582(4) 0.11224(18) 0.19392(14) 0.0779(6) Uani 1 1 d . . .
H4 H 1.0621 0.1213 0.2320 0.093 Uiso 1 1 calc R . .
C5 C 0.7886(4) 0.20037(17) 0.17030(13) 0.0764(6) Uani 1 1 d . . .
H5 H 0.7784 0.2678 0.1931 0.092 Uiso 1 1 calc R . .
C6 C 0.6329(3) 0.19071(16) 0.11335(11) 0.0639(5) Uani 1 1 d . . .
C7 C 0.6496(4) 0.08930(17) 0.08038(13) 0.0707(6) Uani 1 1 d . . .
H7 H 0.5461 0.0809 0.0420 0.085 Uiso 1 1 calc R . .
C8 C 0.8193(4) 0.00091(17) 0.10444(13) 0.0716(6) Uani 1 1 d . . .
H8 H 0.8282 -0.0665 0.0816 0.086 Uiso 1 1 calc R . .
C9 C 0.4591(4) 0.28981(17) 0.08910(13) 0.0719(6) Uani 1 1 d . . .
C10 C 0.1593(4) 0.36755(18) 0.00123(15) 0.0838(7) Uani 1 1 d . . .
H10A H 0.2429 0.4300 -0.0265 0.101 Uiso 1 1 calc R . .
H10B H 0.0531 0.3929 0.0490 0.101 Uiso 1 1 calc R . .
C12 C 1.4684(3) -0.22104(16) 0.25178(11) 0.0620(5) Uani 1 1 d . . .
C13 C 1.4185(3) -0.31829(17) 0.22266(13) 0.0724(6) Uani 1 1 d . . .
H13 H 1.2839 -0.3144 0.1942 0.087 Uiso 1 1 calc R . .
C14 C 1.5632(4) -0.41953(17) 0.23495(13) 0.0732(6) Uani 1 1 d . . .
H14 H 1.5244 -0.4823 0.2145 0.088 Uiso 1 1 calc R . .
C15 C 1.7638(3) -0.43035(17) 0.27667(12) 0.0661(5) Uani 1 1 d . . .
C16 C 1.8127(4) -0.33463(19) 0.30685(13) 0.0755(6) Uani 1 1 d . . .
H16 H 1.9463 -0.3394 0.3359 0.091 Uiso 1 1 calc R . .
C17 C 1.6690(3) -0.23297(18) 0.29504(13) 0.0729(6) Uani 1 1 d . . .
H17 H 1.7072 -0.1708 0.3165 0.087 Uiso 1 1 calc R . .
C18 C 1.9294(4) -0.53931(19) 0.28697(15) 0.0892(7) Uani 1 1 d . . .
H18A H 1.8359 -0.6008 0.3050 0.134 Uiso 1 1 calc R . .
H18B H 2.0349 -0.5357 0.3283 0.134 Uiso 1 1 calc R . .
H18C H 2.0232 -0.5510 0.2342 0.134 Uiso 1 1 calc R . .
C19 C 1.3578(3) -0.02665(16) 0.28825(12) 0.0671(5) Uani 1 1 d . . .
C20 C 1.4154(3) 0.03721(17) 0.33053(13) 0.0690(6) Uani 1 1 d . . .
C21 C 1.4914(3) 0.11424(17) 0.37893(12) 0.0661(5) Uani 1 1 d . . .
C22 C 1.3810(4) 0.2225(2) 0.38003(17) 0.0961(8) Uani 1 1 d . . .
H22 H 1.2497 0.2467 0.3499 0.115 Uiso 1 1 calc R . .
C23 C 1.4601(5) 0.2965(2) 0.42488(19) 0.1076(9) Uani 1 1 d . . .
H23 H 1.3828 0.3701 0.4233 0.129 Uiso 1 1 calc R . .
C11 C 0.0179(4) 0.32905(18) -0.05814(13) 0.0823(7) Uani 1 1 d . . .
H11A H 0.1244 0.3046 -0.1053 0.124 Uiso 1 1 calc R . .
H11B H -0.0978 0.3903 -0.0774 0.124 Uiso 1 1 calc R . .
H11C H -0.0643 0.2674 -0.0301 0.124 Uiso 1 1 calc R . .
C24 C 1.6473(5) 0.2652(2) 0.47120(14) 0.0889(7) Uani 1 1 d . . .
C25 C 1.7583(5) 0.1572(3) 0.47001(16) 0.1128(10) Uani 1 1 d . . .
H25 H 1.8889 0.1334 0.5005 0.135 Uiso 1 1 calc R . .
C26 C 1.6819(5) 0.0818(2) 0.42464(17) 0.1033(9) Uani 1 1 d . . .
H26 H 1.7611 0.0087 0.4254 0.124 Uiso 1 1 calc R . .
C27 C 1.7360(6) 0.3463(3) 0.52026(17) 0.1370(13) Uani 1 1 d . . .
H27A H 1.8786 0.3106 0.5443 0.205 Uiso 1 1 calc R . .
H27B H 1.6133 0.3672 0.5643 0.205 Uiso 1 1 calc R . .
H27C H 1.7725 0.4127 0.4832 0.205 Uiso 1 1 calc R . .

loop_
_atom_site_aniso_label
_atom_site_aniso_U_11
_atom_site_aniso_U_22
_atom_site_aniso_U_33
_atom_site_aniso_U_23
_atom_site_aniso_U_13
_atom_site_aniso_U_12
O1 0.0949(10) 0.0590(8) 0.0839(10) -0.0155(7) -0.0334(8) 0.0050(7)
O2 0.1460(15) 0.0778(11) 0.1318(14) -0.0474(10) -0.0685(12) 0.0262(10)
C1 0.0583(11) 0.0629(12) 0.0722(12) -0.0086(9) -0.0108(9) -0.0136(9)
C2 0.0678(12) 0.0607(12) 0.0790(13) -0.0145(10) -0.0181(10) -0.0097(10)
C3 0.0648(12) 0.0581(12) 0.0682(12) -0.0080(9) -0.0116(9) -0.0093(9)
C4 0.0845(14) 0.0722(14) 0.0851(14) -0.0196(11) -0.0326(12) -0.0063(11)
C5 0.0927(15) 0.0594(12) 0.0826(14) -0.0198(10) -0.0287(12) -0.0001(11)
C6 0.0711(12) 0.0602(12) 0.0617(11) -0.0100(9) -0.0123(9) -0.0057(9)
C7 0.0808(14) 0.0604(12) 0.0757(13) -0.0134(10) -0.0252(11) -0.0050(10)
C8 0.0801(13) 0.0566(12) 0.0832(14) -0.0161(10) -0.0266(11) -0.0025(10)
C9 0.0848(14) 0.0625(13) 0.0722(13) -0.0169(10) -0.0194(11) -0.0036(11)
C10 0.1006(16) 0.0596(12) 0.0932(15) -0.0114(11) -0.0388(13) 0.0112(11)
C12 0.0564(11) 0.0651(12) 0.0668(12) -0.0091(9) -0.0087(9) -0.0128(9)
C13 0.0646(12) 0.0705(13) 0.0887(14) -0.0178(11) -0.0246(11) -0.0081(10)
C14 0.0705(13) 0.0631(13) 0.0912(15) -0.0167(10) -0.0180(11) -0.0110(10)
C15 0.0620(12) 0.0661(13) 0.0693(12) -0.0069(10) -0.0080(9) -0.0053(10)
C16 0.0665(12) 0.0828(15) 0.0819(14) -0.0158(11) -0.0258(11) -0.0033(11)
C17 0.0686(13) 0.0702(14) 0.0872(14) -0.0199(11) -0.0243(11) -0.0093(10)
C18 0.0863(15) 0.0755(15) 0.1044(17) -0.0098(13) -0.0191(13) 0.0014(12)
C19 0.0648(12) 0.0643(12) 0.0748(13) -0.0098(10) -0.0156(10) -0.0085(10)
C20 0.0676(12) 0.0687(13) 0.0738(13) -0.0103(10) -0.0196(10) -0.0065(10)
C21 0.0685(12) 0.0702(13) 0.0632(12) -0.0120(9) -0.0169(9) -0.0089(10)
C22 0.0866(15) 0.0845(16) 0.129(2) -0.0428(14) -0.0470(14) 0.0084(13)
C23 0.0952(18) 0.0982(18) 0.144(2) -0.0597(17) -0.0320(17) 0.0006(15)
C11 0.0882(15) 0.0776(15) 0.0830(15) -0.0092(11) -0.0228(12) -0.0054(12)
C24 0.0961(18) 0.114(2) 0.0674(14) -0.0269(13) -0.0070(12) -0.0368(16)
C25 0.122(2) 0.125(2) 0.107(2) -0.0010(17) -0.0692(17) -0.0292(19)
C26 0.1134(19) 0.0829(17) 0.123(2) -0.0079(14) -0.0628(17) -0.0037(14)
C27 0.153(3) 0.188(3) 0.100(2) -0.067(2) -0.0061(18) -0.083(3)

loop_
_atom_type_symbol
_atom_type_description
_atom_type_scat_dispersion_real
_atom_type_scat_dispersion_imag
_atom_type_scat_source
C C .0033 .0016 'International Tables Vol C Tables 4.2.6.8 and 6.1.1.4'
H H .0000 .0000 'International Tables Vol C Tables 4.2.6.8 and 6.1.1.4'
O O .0106 .0060 'International Tables Vol C Tables 4.2.6.8 and 6.1.1.4'

loop_
_exptl_crystal_face_index_h
_exptl_crystal_face_index_k
_exptl_crystal_face_index_l
_exptl_crystal_face_perp_dist
1 0 0 0.250000
-1 0 0 0.350000
0 1 0 0.140000
0 -1 0 0.140000
0 0 1 0.240000
0 0 -1 0.360000
4 -6 -5 0.267000
-1 2 10 0.291000

loop_
_geom_angle_atom_site_label_1
_geom_angle_atom_site_label_2
_geom_angle_atom_site_label_3
_geom_angle
_geom_angle_site_symmetry_1
_geom_angle_site_symmetry_3
_geom_angle_publ_flag
C9 O1 C10 116.06(15) . . ?
C2 C1 C19 122.98(18) . . ?
C2 C1 C12 121.98(18) . . ?
C19 C1 C12 115.02(16) . . ?
C1 C2 C3 131.57(18) . . ?
C1 C2 H2 114.2 . . ?
C3 C2 H2 114.2 . . ?
C8 C3 C4 116.78(18) . . ?
C8 C3 C2 117.83(17) . . ?
C4 C3 C2 125.39(17) . . ?
C5 C4 C3 121.06(18) . . ?
C5 C4 H4 119.5 . . ?
C3 C4 H4 119.5 . . ?
C4 C5 C6 121.26(19) . . ?
C4 C5 H5 119.4 . . ?
C6 C5 H5 119.4 . . ?
C5 C6 C7 118.56(19) . . ?
C5 C6 C9 118.39(18) . . ?
C7 C6 C9 123.03(18) . . ?
C8 C7 C6 120.04(18) . . ?
C8 C7 H7 120.0 . . ?
C6 C7 H7 120.0 . . ?
C7 C8 C3 122.30(18) . . ?
C7 C8 H8 118.9 . . ?
C3 C8 H8 118.9 . . ?
O2 C9 O1 122.5(2) . . ?
O2 C9 C6 124.54(19) . . ?
O1 C9 C6 112.92(17) . . ?
O1 C10 C11 107.99(17) . . ?
O1 C10 H10A 110.1 . . ?
C11 C10 H10A 110.1 . . ?
O1 C10 H10B 110.1 . . ?
C11 C10 H10B 110.1 . . ?
H10A C10 H10B 108.4 . . ?
C17 C12 C13 116.34(19) . . ?
C17 C12 C1 121.08(17) . . ?
C13 C12 C1 122.58(16) . . ?
C14 C13 C12 121.67(17) . . ?
C14 C13 H13 119.2 . . ?
C12 C13 H13 119.2 . . ?
C15 C14 C13 121.69(19) . . ?
C15 C14 H14 119.2 . . ?
C13 C14 H14 119.2 . . ?
C14 C15 C16 117.01(19) . . ?
C14 C15 C18 122.08(19) . . ?
C16 C15 C18 120.88(18) . . ?
C17 C16 C15 121.81(18) . . ?
C17 C16 H16 119.1 . . ?
C15 C16 H16 119.1 . . ?
C16 C17 C12 121.46(19) . . ?
C16 C17 H17 119.3 . . ?
C12 C17 H17 119.3 . . ?
C15 C18 H18A 109.5 . . ?
C15 C18 H18B 109.5 . . ?
H18A C18 H18B 109.5 . . ?
C15 C18 H18C 109.5 . . ?
H18A C18 H18C 109.5 . . ?
H18B C18 H18C 109.5 . . ?
C20 C19 C1 173.7(2) . . ?
C19 C20 C21 178.0(2) . . ?
C26 C21 C22 117.5(2) . . ?
C26 C21 C20 120.7(2) . . ?
C22 C21 C20 121.89(18) . . ?
C21 C22 C23 121.3(2) . . ?
C21 C22 H22 119.3 . . ?
C23 C22 H22 119.4 . . ?
C24 C23 C22 121.9(3) . . ?
C24 C23 H23 119.1 . . ?
C22 C23 H23 119.1 . . ?
C10 C11 H11A 109.5 . . ?
C10 C11 H11B 109.5 . . ?
H11A C11 H11B 109.5 . . ?
C10 C11 H11C 109.5 . . ?
H11A C11 H11C 109.5 . . ?
H11B C11 H11C 109.5 . . ?
C23 C24 C25 116.9(2) . . ?
C23 C24 C27 122.1(3) . . ?
C25 C24 C27 120.9(3) . . ?
C24 C25 C26 121.9(2) . . ?
C24 C25 H25 119.0 . . ?
C26 C25 H25 119.0 . . ?
C21 C26 C25 120.5(2) . . ?
C21 C26 H26 119.7 . . ?
C25 C26 H26 119.7 . . ?
C24 C27 H27A 109.5 . . ?
C24 C27 H27B 109.5 . . ?
H27A C27 H27B 109.5 . . ?
C24 C27 H27C 109.5 . . ?
H27A C27 H27C 109.5 . . ?
H27B C27 H27C 109.5 . . ?

loop_
_geom_bond_atom_site_label_1
_geom_bond_atom_site_label_2
_geom_bond_distance
_geom_bond_site_symmetry_2
_geom_bond_publ_flag
O1 C9 1.332(2) . ?
O1 C10 1.449(3) . ?
O2 C9 1.195(2) . ?
C1 C2 1.354(3) . ?
C1 C19 1.432(3) . ?
C1 C12 1.494(3) . ?
C2 C3 1.458(3) . ?
C2 H2 0.9300 . ?
C3 C8 1.386(3) . ?
C3 C4 1.401(3) . ?
C4 C5 1.374(3) . ?
C4 H4 0.9300 . ?
C5 C6 1.379(3) . ?
C5 H5 0.9300 . ?
C6 C7 1.386(3) . ?
C6 C9 1.477(3) . ?
C7 C8 1.378(3) . ?
C7 H7 0.9300 . ?
C8 H8 0.9300 . ?
C10 C11 1.483(3) . ?
C10 H10A 0.9700 . ?
C10 H10B 0.9700 . ?
C12 C17 1.388(3) . ?
C12 C13 1.398(3) . ?
C13 C14 1.374(3) . ?
C13 H13 0.9300 . ?
C14 C15 1.374(3) . ?
C14 H14 0.9300 . ?
C15 C16 1.387(3) . ?
C15 C18 1.503(3) . ?
C16 C17 1.374(3) . ?
C16 H16 0.9300 . ?
C17 H17 0.9300 . ?
C18 H18A 0.9600 . ?
C18 H18B 0.9600 . ?
C18 H18C 0.9600 . ?
C19 C20 1.199(3) . ?
C20 C21 1.435(3) . ?
C21 C26 1.365(3) . ?
C21 C22 1.365(3) . ?
C22 C23 1.377(3) . ?
C22 H22 0.9300 . ?
C23 C24 1.355(3) . ?
C23 H23 0.9300 . ?
C11 H11A 0.9600 . ?
C11 H11B 0.9600 . ?
C11 H11C 0.9600 . ?
C24 C25 1.363(4) . ?
C24 C27 1.514(3) . ?
C25 C26 1.388(3) . ?
C25 H25 0.9300 . ?
C26 H26 0.9300 . ?
C27 H27A 0.9600 . ?
C27 H27B 0.9600 . ?
C27 H27C 0.9600 . ?

loop_
_geom_torsion_atom_site_label_1
_geom_torsion_atom_site_label_2
_geom_torsion_atom_site_label_3
_geom_torsion_atom_site_label_4
_geom_torsion
_geom_torsion_site_symmetry_1
_geom_torsion_site_symmetry_2
_geom_torsion_site_symmetry_3
_geom_torsion_site_symmetry_4
_geom_torsion_publ_flag
C19 C1 C2 C3 -2.8(3) . . . . ?
C12 C1 C2 C3 178.33(19) . . . . ?
C1 C2 C3 C8 -176.2(2) . . . . ?
C1 C2 C3 C4 3.8(4) . . . . ?
C8 C3 C4 C5 0.7(3) . . . . ?
C2 C3 C4 C5 -179.3(2) . . . . ?
C3 C4 C5 C6 -0.7(4) . . . . ?
C4 C5 C6 C7 0.4(3) . . . . ?
C4 C5 C6 C9 -178.4(2) . . . . ?
C5 C6 C7 C8 -0.1(3) . . . . ?
C9 C6 C7 C8 178.64(19) . . . . ?
C6 C7 C8 C3 0.2(3) . . . . ?
C4 C3 C8 C7 -0.4(3) . . . . ?
C2 C3 C8 C7 179.60(19) . . . . ?
C10 O1 C9 O2 0.3(3) . . . . ?
C10 O1 C9 C6 -179.16(18) . . . . ?
C5 C6 C9 O2 -4.3(3) . . . . ?
C7 C6 C9 O2 176.9(2) . . . . ?
C5 C6 C9 O1 175.14(18) . . . . ?
C7 C6 C9 O1 -3.7(3) . . . . ?
C9 O1 C10 C11 -173.93(17) . . . . ?
C2 C1 C12 C17 166.32(19) . . . . ?
C19 C1 C12 C17 -12.6(3) . . . . ?
C2 C1 C12 C13 -14.6(3) . . . . ?
C19 C1 C12 C13 166.46(18) . . . . ?
C17 C12 C13 C14 -1.2(3) . . . . ?
C1 C12 C13 C14 179.70(18) . . . . ?
C12 C13 C14 C15 0.2(3) . . . . ?
C13 C14 C15 C16 0.7(3) . . . . ?
C13 C14 C15 C18 -177.1(2) . . . . ?
C14 C15 C16 C17 -0.6(3) . . . . ?
C18 C15 C16 C17 177.3(2) . . . . ?
C15 C16 C17 C12 -0.4(3) . . . . ?
C13 C12 C17 C16 1.3(3) . . . . ?
C1 C12 C17 C16 -179.59(19) . . . . ?
C26 C21 C22 C23 0.6(4) . . . . ?
C20 C21 C22 C23 -178.1(2) . . . . ?
C21 C22 C23 C24 -1.3(4) . . . . ?
C22 C23 C24 C25 1.4(4) . . . . ?
C22 C23 C24 C27 179.7(2) . . . . ?
C23 C24 C25 C26 -1.0(4) . . . . ?
C27 C24 C25 C26 -179.2(2) . . . . ?
C22 C21 C26 C25 -0.1(4) . . . . ?
C20 C21 C26 C25 178.6(2) . . . . ?
C24 C25 C26 C21 0.3(4) . . . . ?

loop_
_cod_related_entry_id
_cod_related_entry_database
_cod_related_entry_code
1 ChemSpider 30652915
